data_2021404
loop_
_publ_author_name
'Liu, Xiaojiao'
'Michalchuk, Adam A. L.'
'Pulham, Colin R.'
'Boldyreva, Elena V.'

_publ_section_title
;
 An acetonitrile-solvated cocrystal of piroxicam and succinic acid with
 co-existing zwitterionic and non-ionized piroxicam molecules
;
_journal_coeditor_code KU3231
_journal_issue 1
_journal_name_full 'Acta Crystallographica Section C'
_journal_page_first 29
_journal_page_last 37
_journal_paper_doi 10.1107/S2053229618016911
_journal_volume 75
_journal_year 2019
_chemical_formula_iupac '4C15 H13 N3 O4 S, C4 H6 O4, 2C2 H3 N'
_chemical_formula_moiety '4(C15 H13 N3 O4 S), C4 H6 O4, 2(C2 H3 N)'
_chemical_formula_sum 'C68 H64 N14 O20 S4'
_chemical_formula_weight 1525.57
_chemical_name_common
;
Piroxicam--succinic acid--acetonitrile (4/1/2)
;
_chemical_name_systematic
;
4-Hydroxy-2-methyl-N-(pyridin-2-yl)-2H-1,2-benzothiazine-3-\
carboxamide 1,1-dioxide--succinic acid--acetonitrile (4/1/2)
;
_space_group_crystal_system triclinic
_space_group_IT_number 2
_space_group_name_Hall '-P 1'
_space_group_name_H-M_alt 'P -1'
_symmetry_space_group_name_Hall '-P 1'
_symmetry_space_group_name_H-M 'P -1'
_atom_sites_solution_hydrogens mixed
_atom_sites_solution_primary dual
_audit_creation_method
;
Olex2 1.2
(compiled 2018.05.29 svn.r3508 for OlexSys, GUI svn.r5506)
;
_cell_angle_alpha 83.030(3)
_cell_angle_beta 75.313(3)
_cell_angle_gamma 83.972(3)
_cell_formula_units_Z 1
_cell_length_a 9.1561(3)
_cell_length_b 12.7660(5)
_cell_length_c 15.1022(5)
_cell_measurement_reflns_used 11463
_cell_measurement_temperature 120.01(10)
_cell_measurement_theta_max 29.3170
_cell_measurement_theta_min 4.0350
_cell_volume 1689.87(11)
_computing_cell_refinement
;
CrysAlis PRO (Rigaku OD, 2018)
;
_computing_data_collection
;
CrysAlis PRO (Rigaku OD, 2018)
;
_computing_data_reduction
;
CrysAlis PRO (Rigaku OD, 2018)
;
_computing_molecular_graphics
;
OLEX2 (Dolomanov <i>et al.</i>, 2009)
;
_computing_publication_material
;
OLEX2 (Dolomanov <i>et al.</i>, 2009)
;
_computing_structure_refinement
;
SHELXL2014 (Sheldrick, 2015b)
;
_computing_structure_solution
;
SHELXT (Sheldrick, 2015a)
;
_diffrn_ambient_temperature 120.01(10)
_diffrn_detector 'CCD plate'
_diffrn_detector_area_resol_mean 5.1574
_diffrn_measured_fraction_theta_full 0.999
_diffrn_measured_fraction_theta_max 0.882
_diffrn_measurement_device 'four-circle diffractometer'
_diffrn_measurement_device_type 'Agilent SuperNova Dual Source diffractometer with an Atlas detector'
_diffrn_measurement_method '\w scans'
_diffrn_radiation_monochromator mirror
_diffrn_radiation_probe x-ray
_diffrn_radiation_type MoK\a
_diffrn_radiation_wavelength 0.71073
_diffrn_reflns_av_R_equivalents 0.0473
_diffrn_reflns_av_unetI/netI 0.0535
_diffrn_reflns_limit_h_max 11
_diffrn_reflns_limit_h_min -12
_diffrn_reflns_limit_k_max 17
_diffrn_reflns_limit_k_min -16
_diffrn_reflns_limit_l_max 19
_diffrn_reflns_limit_l_min -20
_diffrn_reflns_number 30897
_diffrn_reflns_theta_full 25.242
_diffrn_reflns_theta_max 29.782
_diffrn_reflns_theta_min 2.915
_diffrn_source 'micro-focus sealed X-ray tube'
_diffrn_standards_number 0
_exptl_absorpt_coefficient_mu 0.229
_exptl_absorpt_correction_T_max 1.914
_exptl_absorpt_correction_T_min 0.565
_exptl_absorpt_correction_type none
_exptl_crystal_colour 'clear yellowish yellow'
_exptl_crystal_density_diffrn 1.499
_exptl_crystal_description block
_exptl_crystal_F_000 794
_exptl_crystal_size_max 0.439
_exptl_crystal_size_mid 0.164
_exptl_crystal_size_min 0.092
_refine_diff_density_max 0.429
_refine_diff_density_min -0.421
_refine_ls_extinction_method none
_refine_ls_goodness_of_fit_ref 1.055
_refine_ls_hydrogen_treatment mixed
_refine_ls_matrix_type full
_refine_ls_number_parameters 501
_refine_ls_number_reflns 8512
_refine_ls_number_restraints 0
_refine_ls_restrained_S_all 1.055
_refine_ls_R_factor_all 0.0618
_refine_ls_R_factor_gt 0.0427
_refine_ls_shift/su_max 0.001
_refine_ls_shift/su_mean 0.000
_refine_ls_structure_factor_coef Fsqd
_refine_ls_weighting_details 'w=1/[\s^2^(Fo^2^)+(0.0488P)^2^+0.6069P] where P=(Fo^2^+2Fc^2^)/3'
_refine_ls_weighting_scheme calc
_refine_ls_wR_factor_gt 0.1050
_refine_ls_wR_factor_ref 0.1107
_reflns_number_gt 6505
_reflns_number_total 8512
_reflns_threshold_expression 'I > 2\s(I)'
_cod_data_source_file ku3231sup1.cif
_cod_data_source_block I
_cod_depositor_comments 'Adding full bibliography for 2021404--2021405.cif.'
_cod_database_code 2021404
_cod_database_fobs_code 2021404
_shelx_space_group_comment
;
The symmetry employed for this shelxl refinement is uniquely defined
by the following loop, which should always be used as a source of
symmetry information in preference to the above space-group names.
They are only intended as comments.
;

loop_
_space_group_symop_operation_xyz
'x, y, z'
'-x, -y, -z'

loop_
_atom_site_type_symbol
_atom_site_label
_atom_site_fract_x
_atom_site_fract_y
_atom_site_fract_z
_atom_site_U_iso_or_equiv
_atom_site_adp_type
_atom_site_calc_flag
_atom_site_occupancy
S S1 0.56249(5) 0.51097(4) 0.81566(3) 0.01718(11) Uani d 1
S S1A 0.51996(5) 0.95151(4) 0.20324(3) 0.01738(11) Uani d 1
O O2A 0.35755(14) 0.89787(10) 0.49328(8) 0.0189(3) Uani d 1
O O1 0.85023(13) 0.54236(10) 0.55856(8) 0.0178(3) Uani d 1
O O1A 0.63606(13) 0.84018(10) 0.49432(8) 0.0191(3) Uani d 1
O O3A 0.52506(14) 0.83890(10) 0.20667(9) 0.0218(3) Uani d 1
O O4 0.61816(14) 0.52241(11) 0.89421(9) 0.0246(3) Uani d 1
O O2 0.38987(13) 0.63539(10) 0.58349(8) 0.0204(3) Uani d 1
O O3 0.55616(14) 0.40694(10) 0.79172(9) 0.0228(3) Uani d 1
O O5 0.91844(14) 0.95196(11) 0.16737(9) 0.0246(3) Uani d 1
O O6 1.11296(16) 0.83233(12) 0.12959(10) 0.0294(3) Uani d 1
O O4A 0.56602(14) 1.01347(11) 0.11726(9) 0.0259(3) Uani d 1
N N1A 1.06678(15) 0.79626(11) 0.31394(10) 0.0166(3) Uani d 1
N N2 0.66103(17) 0.59141(12) 0.48374(10) 0.0169(3) Uani d 1
N N1 0.89245(16) 0.55523(12) 0.37868(10) 0.0157(3) Uani d 1
N N3A 0.61791(15) 0.97913(12) 0.27301(10) 0.0161(3) Uani d 1
N N3 0.66282(16) 0.57882(12) 0.72692(10) 0.0165(3) Uani d 1
N N2A 0.82028(15) 0.86478(12) 0.35951(11) 0.0156(3) Uani d 1
C C6 0.34274(18) 0.62285(13) 0.74572(12) 0.0154(3) Uani d 1
C C10A 0.94686(18) 0.80958(13) 0.38521(12) 0.0142(3) Uani d 1
C C7 0.44819(19) 0.61706(13) 0.65212(11) 0.0154(3) Uani d 1
C C10 0.74555(19) 0.59175(14) 0.39554(12) 0.0160(3) Uani d 1
C C9A 0.67602(18) 0.87595(13) 0.41232(12) 0.0149(3) Uani d 1
C C8 0.60287(19) 0.58837(14) 0.64623(11) 0.0154(3) Uani d 1
C C6A 0.30083(18) 0.98616(14) 0.35675(12) 0.0158(3) Uani d 1
C C7A 0.41397(18) 0.93752(13) 0.40644(12) 0.0151(3) Uani d 1
C C8A 0.56444(18) 0.93173(13) 0.36512(12) 0.0148(3) Uani d 1
C C14A 1.19510(19) 0.74678(14) 0.33108(13) 0.0199(4) Uani d 1
H H14A 1.2788 0.7381 0.2819 0.024 Uiso calc 1
C C9 0.71416(19) 0.57116(13) 0.56295(12) 0.0154(3) Uani d 1
C C3A 0.0904(2) 1.08212(14) 0.26020(14) 0.0214(4) Uani d 1
H H3A 0.0199 1.1141 0.2286 0.026 Uiso calc 1
C C5 0.19658(19) 0.67127(14) 0.75407(12) 0.0182(4) Uani d 1
H H5 0.1665 0.7012 0.7016 0.022 Uiso calc 1
C C11A 0.95027(19) 0.77222(14) 0.47520(12) 0.0166(3) Uani d 1
H H11A 0.8654 0.7814 0.5236 0.020 Uiso calc 1
C C1A 0.33696(18) 0.99931(14) 0.26045(12) 0.0167(3) Uani d 1
C C1 0.38137(19) 0.57745(14) 0.82679(12) 0.0171(4) Uani d 1
C C16 1.01926(19) 0.91257(15) 0.10927(12) 0.0203(4) Uani d 1
C C12 0.7771(2) 0.63371(15) 0.23344(13) 0.0215(4) Uani d 1
H H12 0.7380 0.6610 0.1836 0.026 Uiso calc 1
C C12A 1.0841(2) 0.72088(14) 0.49062(13) 0.0196(4) Uani d 1
H H12A 1.0898 0.6949 0.5500 0.023 Uiso calc 1
C C4A 0.05204(19) 1.06884(14) 0.35496(14) 0.0207(4) Uani d 1
H H4A -0.0445 1.0922 0.3868 0.025 Uiso calc 1
C C4 0.0957(2) 0.67538(15) 0.83937(13) 0.0216(4) Uani d 1
H H4 -0.0009 0.7086 0.8436 0.026 Uiso calc 1
C C2A 0.2346(2) 1.04773(14) 0.21159(13) 0.0202(4) Uani d 1
H H2AC 0.2617 1.0571 0.1477 0.024 Uiso calc 1
C C11 0.6857(2) 0.63191(15) 0.32054(12) 0.0192(4) Uani d 1
H H11 0.5845 0.6572 0.3299 0.023 Uiso calc 1
C C13 0.9296(2) 0.59466(15) 0.21870(12) 0.0213(4) Uani d 1
H H13 0.9920 0.5955 0.1595 0.026 Uiso calc 1
C C14 0.9839(2) 0.55563(15) 0.29280(12) 0.0194(4) Uani d 1
H H14 1.0845 0.5290 0.2845 0.023 Uiso calc 1
C C5A 0.15555(19) 1.02107(14) 0.40357(13) 0.0185(4) Uani d 1
H H5A 0.1278 1.0124 0.4675 0.022 Uiso calc 1
C C17 1.0507(2) 0.95073(16) 0.00934(13) 0.0239(4) Uani d 1
H H17A 1.0347 0.8950 -0.0247 0.029 Uiso calc 1
H H17B 1.1558 0.9666 -0.0124 0.029 Uiso calc 1
C C2 0.2816(2) 0.58051(16) 0.91262(13) 0.0231(4) Uani d 1
H H2A 0.3106 0.5498 0.9652 0.028 Uiso calc 1
C C15 0.7219(2) 0.67557(16) 0.74421(14) 0.0258(4) Uani d 1
H H15A 0.6406 0.7298 0.7568 0.039 Uiso calc 1
H H15B 0.7976 0.6994 0.6910 0.039 Uiso calc 1
H H15C 0.7659 0.6605 0.7961 0.039 Uiso calc 1
C C13A 1.2085(2) 0.70835(14) 0.41802(14) 0.0217(4) Uani d 1
H H13A 1.2992 0.6748 0.4275 0.026 Uiso calc 1
C C15A 0.6571(2) 1.08983(15) 0.26579(14) 0.0219(4) Uani d 1
H H15D 0.6980 1.1138 0.2024 0.033 Uiso calc 1
H H15E 0.7311 1.0936 0.3002 0.033 Uiso calc 1
H H15F 0.5678 1.1339 0.2901 0.033 Uiso calc 1
C C3 0.1373(2) 0.63041(16) 0.91858(13) 0.0252(4) Uani d 1
H H3 0.0688 0.6336 0.9756 0.030 Uiso calc 1
C C18 0.6546(3) 0.75781(19) 0.00166(14) 0.0364(5) Uani d 1
C C19 0.4929(3) 0.76025(19) 0.01312(15) 0.0348(5) Uani d 1
H H19A 0.4702 0.7040 -0.0169 0.052 Uiso calc 1
H H19B 0.4571 0.8270 -0.0136 0.052 Uiso calc 1
H H19C 0.4439 0.7514 0.0775 0.052 Uiso calc 1
N N4 0.7818(3) 0.7562(2) -0.00821(16) 0.0619(7) Uani d 1
H H6 1.093(3) 0.819(2) 0.191(2) 0.049(8) Uiso d 1
H H2AB 0.837(2) 0.8879(17) 0.3023(16) 0.022(5) Uiso d 1
H H1 0.928(2) 0.5362(16) 0.4253(15) 0.020(5) Uiso d 1
H H2 0.565(2) 0.6139(16) 0.4959(14) 0.020(5) Uiso d 1
H H2AA 0.438(3) 0.872(2) 0.5126(18) 0.050(8) Uiso d 1

loop_
_atom_site_aniso_label
_atom_site_aniso_U_11
_atom_site_aniso_U_22
_atom_site_aniso_U_33
_atom_site_aniso_U_12
_atom_site_aniso_U_13
_atom_site_aniso_U_23
S1 0.0155(2) 0.0214(2) 0.0137(2) 0.00247(16) -0.00492(16) 0.00131(16)
S1A 0.0146(2) 0.0221(2) 0.0146(2) -0.00002(16) -0.00349(16) 0.00032(17)
O2A 0.0148(6) 0.0251(7) 0.0152(6) -0.0006(5) -0.0022(5) 0.0012(5)
O1 0.0151(6) 0.0217(7) 0.0156(6) 0.0001(5) -0.0039(5) 0.0008(5)
O1A 0.0170(6) 0.0231(7) 0.0155(6) -0.0003(5) -0.0035(5) 0.0021(5)
O3A 0.0218(6) 0.0227(7) 0.0212(7) 0.0012(5) -0.0051(5) -0.0056(5)
O4 0.0213(6) 0.0384(8) 0.0142(6) 0.0031(6) -0.0083(5) 0.0007(6)
O2 0.0183(6) 0.0282(7) 0.0159(6) 0.0005(5) -0.0085(5) -0.0001(5)
O3 0.0243(6) 0.0185(7) 0.0237(7) 0.0020(5) -0.0058(5) 0.0027(5)
O5 0.0193(6) 0.0352(8) 0.0149(6) 0.0046(5) -0.0008(5) 0.0013(6)
O6 0.0316(7) 0.0323(8) 0.0175(7) 0.0106(6) -0.0010(6) 0.0023(6)
O4A 0.0198(6) 0.0375(8) 0.0177(7) -0.0016(6) -0.0041(5) 0.0059(6)
N1A 0.0142(7) 0.0159(7) 0.0192(7) -0.0003(5) -0.0039(6) -0.0006(6)
N2 0.0156(7) 0.0212(8) 0.0142(7) -0.0005(6) -0.0049(6) -0.0013(6)
N1 0.0168(7) 0.0173(8) 0.0135(7) -0.0002(6) -0.0059(6) 0.0000(6)
N3A 0.0129(7) 0.0184(8) 0.0162(7) -0.0020(5) -0.0043(6) 0.0035(6)
N3 0.0159(7) 0.0207(8) 0.0134(7) -0.0013(6) -0.0055(6) -0.0003(6)
N2A 0.0143(7) 0.0176(8) 0.0143(8) 0.0002(5) -0.0044(6) 0.0018(6)
C6 0.0161(8) 0.0153(9) 0.0155(8) -0.0010(6) -0.0055(7) -0.0012(7)
C10A 0.0130(7) 0.0130(8) 0.0174(8) -0.0018(6) -0.0051(6) -0.0011(6)
C7 0.0187(8) 0.0147(8) 0.0131(8) -0.0019(6) -0.0055(7) 0.0009(6)
C10 0.0179(8) 0.0145(9) 0.0162(8) -0.0031(6) -0.0047(7) -0.0008(6)
C9A 0.0143(8) 0.0138(8) 0.0172(8) -0.0018(6) -0.0049(7) -0.0012(6)
C8 0.0162(8) 0.0176(9) 0.0132(8) -0.0016(6) -0.0062(7) 0.0014(6)
C6A 0.0123(8) 0.0151(8) 0.0201(9) -0.0016(6) -0.0039(7) -0.0018(7)
C7A 0.0161(8) 0.0146(8) 0.0148(8) -0.0017(6) -0.0035(7) -0.0021(6)
C8A 0.0145(8) 0.0154(9) 0.0150(8) -0.0008(6) -0.0050(6) -0.0003(6)
C14A 0.0148(8) 0.0174(9) 0.0279(10) 0.0000(7) -0.0067(7) -0.0020(7)
C9 0.0177(8) 0.0120(8) 0.0169(8) -0.0025(6) -0.0054(7) 0.0003(6)
C3A 0.0165(8) 0.0181(9) 0.0315(11) -0.0004(7) -0.0111(8) 0.0002(8)
C5 0.0177(8) 0.0176(9) 0.0197(9) 0.0008(7) -0.0079(7) 0.0010(7)
C11A 0.0181(8) 0.0167(9) 0.0155(8) -0.0019(7) -0.0047(7) -0.0013(7)
C1A 0.0142(8) 0.0167(9) 0.0196(9) -0.0021(6) -0.0051(7) -0.0008(7)
C1 0.0155(8) 0.0174(9) 0.0183(9) 0.0006(6) -0.0054(7) -0.0003(7)
C16 0.0164(8) 0.0249(10) 0.0185(9) -0.0025(7) -0.0029(7) 0.0001(7)
C12 0.0254(9) 0.0234(10) 0.0178(9) -0.0027(7) -0.0103(8) 0.0019(7)
C12A 0.0229(9) 0.0167(9) 0.0220(9) -0.0015(7) -0.0121(7) 0.0012(7)
C4A 0.0130(8) 0.0187(9) 0.0314(11) -0.0003(7) -0.0063(7) -0.0051(8)
C4 0.0154(8) 0.0237(10) 0.0249(10) 0.0033(7) -0.0045(7) -0.0041(8)
C2A 0.0207(9) 0.0198(9) 0.0211(9) -0.0030(7) -0.0085(7) 0.0022(7)
C11 0.0190(8) 0.0210(9) 0.0191(9) -0.0012(7) -0.0081(7) -0.0010(7)
C13 0.0230(9) 0.0260(10) 0.0141(9) -0.0054(7) -0.0019(7) -0.0015(7)
C14 0.0179(8) 0.0214(9) 0.0178(9) -0.0019(7) -0.0027(7) -0.0011(7)
C5A 0.0146(8) 0.0191(9) 0.0213(9) -0.0022(7) -0.0025(7) -0.0038(7)
C17 0.0224(9) 0.0298(11) 0.0157(9) 0.0022(8) -0.0007(7) 0.0011(8)
C2 0.0206(9) 0.0324(11) 0.0151(9) 0.0034(8) -0.0050(7) -0.0010(8)
C15 0.0303(10) 0.0261(11) 0.0257(10) -0.0075(8) -0.0133(8) -0.0018(8)
C13A 0.0176(8) 0.0172(9) 0.0328(11) 0.0018(7) -0.0130(8) -0.0009(8)
C15A 0.0186(8) 0.0202(10) 0.0265(10) -0.0045(7) -0.0064(8) 0.0034(8)
C3 0.0193(9) 0.0345(12) 0.0183(9) 0.0035(8) -0.0003(7) -0.0022(8)
C18 0.0418(13) 0.0415(14) 0.0211(11) 0.0069(10) -0.0023(9) -0.0051(9)
C19 0.0411(12) 0.0364(13) 0.0269(11) -0.0051(10) -0.0098(10) 0.0016(9)
N4 0.0391(13) 0.093(2) 0.0449(14) 0.0120(12) 0.0023(10) -0.0163(13)

loop_
_atom_type_symbol
_atom_type_description
_atom_type_scat_dispersion_real
_atom_type_scat_dispersion_imag
_atom_type_scat_source
C C 0.0033 0.0016 'International Tables Vol C Tables 4.2.6.8 and 6.1.1.4'
H H 0.0000 0.0000 'International Tables Vol C Tables 4.2.6.8 and 6.1.1.4'
N N 0.0061 0.0033 'International Tables Vol C Tables 4.2.6.8 and 6.1.1.4'
O O 0.0106 0.0060 'International Tables Vol C Tables 4.2.6.8 and 6.1.1.4'
S S 0.1246 0.1234 'International Tables Vol C Tables 4.2.6.8 and 6.1.1.4'

loop_
_exptl_crystal_face_index_h
_exptl_crystal_face_index_k
_exptl_crystal_face_index_l
_exptl_crystal_face_perp_dist
0 4 20 0.0518
1 -4 -20 0.0978
-11 -10 -10 0.1974
1 -17 3 0.0311
0 17 -2 0.0609
-13 -1 -1 0.2249
13 2 1 0.2043
-1 17 6 0.0366
-1 11 -15 0.0737
9 8 18 0.1323

loop_
_geom_angle_atom_site_label_1
_geom_angle_atom_site_label_2
_geom_angle_atom_site_label_3
_geom_angle_site_symmetry_3
_geom_angle
O4 S1 N3 . 108.25(8)
O4 S1 C1 . 109.80(8)
O3 S1 O4 . 118.80(8)
O3 S1 N3 . 108.52(8)
O3 S1 C1 . 108.08(8)
N3 S1 C1 . 102.09(8)
O3A S1A N3A . 107.47(8)
O3A S1A C1A . 108.85(8)
O4A S1A O3A . 120.15(8)
O4A S1A N3A . 108.97(8)
O4A S1A C1A . 109.22(8)
N3A S1A C1A . 100.36(8)
C10A N1A C14A . 118.27(15)
C10 N2 C9 . 126.60(15)
C10 N1 C14 . 122.92(15)
C8A N3A S1A . 112.74(11)
C8A N3A C15A . 114.87(14)
C15A N3A S1A . 117.03(11)
C8 N3 S1 . 113.83(11)
C8 N3 C15 . 115.29(14)
C15 N3 S1 . 116.95(12)
C9A N2A C10A . 127.38(15)
C5 C6 C7 . 119.74(15)
C5 C6 C1 . 117.19(16)
C1 C6 C7 . 123.01(15)
N1A C10A N2A . 113.35(15)
N1A C10A C11A . 122.36(15)
C11A C10A N2A . 124.29(16)
O2 C7 C6 . 117.07(14)
O2 C7 C8 . 124.47(16)
C8 C7 C6 . 118.43(14)
N2 C10 C11 . 121.94(15)
N1 C10 N2 . 119.85(15)
N1 C10 C11 . 118.19(16)
O1A C9A N2A . 124.25(15)
O1A C9A C8A . 120.33(15)
N2A C9A C8A . 115.40(15)
C7 C8 N3 . 120.94(15)
C7 C8 C9 . 124.80(15)
C9 C8 N3 . 114.20(14)
C1A C6A C7A . 120.63(15)
C5A C6A C7A . 121.38(16)
C5A C6A C1A . 117.99(15)
O2A C7A C6A . 115.32(14)
O2A C7A C8A . 123.16(15)
C8A C7A C6A . 121.50(15)
N3A C8A C9A . 118.19(14)
C7A C8A N3A . 120.38(14)
C7A C8A C9A . 121.42(15)
N1A C14A C13A . 123.07(17)
O1 C9 N2 . 120.79(16)
O1 C9 C8 . 124.47(15)
N2 C9 C8 . 114.73(14)
C4A C3A C2A . 120.16(16)
C4 C5 C6 . 120.97(16)
C12A C11A C10A . 118.00(16)
C6A C1A S1A . 116.90(12)
C2A C1A S1A . 121.03(14)
C2A C1A C6A . 122.07(16)
C6 C1 S1 . 117.16(13)
C2 C1 S1 . 120.23(13)
C2 C1 C6 . 122.57(15)
O5 C16 O6 . 122.55(17)
O5 C16 C17 . 123.48(16)
O6 C16 C17 . 113.97(16)
C11 C12 C13 . 120.56(16)
C13A C12A C11A . 120.02(16)
C3A C4A C5A . 120.92(17)
C5 C4 C3 . 120.63(16)
C1A C2A C3A . 118.66(17)
C12 C11 C10 . 119.53(16)
C14 C13 C12 . 118.47(17)
N1 C14 C13 . 120.33(16)
C4A C5A C6A . 120.18(17)
C16 C17 C17 2_775 111.9(2)
C1 C2 C3 . 118.74(16)
C14A C13A C12A . 118.27(16)
C4 C3 C2 . 119.89(17)
N4 C18 C19 . 179.3(3)

loop_
_geom_bond_atom_site_label_1
_geom_bond_atom_site_label_2
_geom_bond_site_symmetry_2
_geom_bond_distance
S1 O4 . 1.4327(13)
S1 O3 . 1.4287(14)
S1 N3 . 1.6283(15)
S1 C1 . 1.7597(17)
S1A O3A . 1.4285(14)
S1A O4A . 1.4258(13)
S1A N3A . 1.6354(15)
S1A C1A . 1.7622(18)
O2A C7A . 1.339(2)
O1 C9 . 1.249(2)
O1A C9A . 1.243(2)
O2 C7 . 1.269(2)
O5 C16 . 1.214(2)
O6 C16 . 1.324(2)
N1A C10A . 1.341(2)
N1A C14A . 1.344(2)
N2 C10 . 1.360(2)
N2 C9 . 1.389(2)
N1 C10 . 1.347(2)
N1 C14 . 1.354(2)
N3A C8A . 1.433(2)
N3A C15A . 1.479(2)
N3 C8 . 1.446(2)
N3 C15 . 1.475(2)
N2A C10A . 1.407(2)
N2A C9A . 1.362(2)
C6 C7 . 1.501(2)
C6 C5 . 1.396(2)
C6 C1 . 1.402(2)
C10A C11A . 1.392(2)
C7 C8 . 1.408(2)
C10 C11 . 1.400(2)
C9A C8A . 1.467(2)
C8 C9 . 1.428(2)
C6A C7A . 1.472(2)
C6A C1A . 1.400(2)
C6A C5A . 1.394(2)
C7A C8A . 1.359(2)
C14A C13A . 1.376(3)
C3A C4A . 1.378(3)
C3A C2A . 1.393(3)
C5 C4 . 1.385(3)
C11A C12A . 1.387(2)
C1A C2A . 1.387(2)
C1 C2 . 1.386(3)
C16 C17 . 1.493(3)
C12 C11 . 1.368(3)
C12 C13 . 1.404(3)
C12A C13A . 1.377(3)
C4A C5A . 1.390(2)
C4 C3 . 1.387(3)
C13 C14 . 1.357(2)
C17 C17 2_775 1.524(4)
C2 C3 . 1.392(2)
C18 C19 . 1.444(3)
C18 N4 . 1.135(3)

loop_
_geom_hbond_atom_site_label_D
_geom_hbond_atom_site_label_H
_geom_hbond_atom_site_label_A
_geom_hbond_site_symmetry_A
_geom_hbond_distance_DH
_geom_hbond_distance_HA
_geom_hbond_distance_DA
_geom_hbond_angle_DHA
C11A H11A O1A . 0.93 2.29 2.869(2) 120.2
C15 H15C O4 . 0.96 2.45 2.843(2) 104.5
C15A H15D O4A . 0.96 2.50 2.886(2) 103.7
O6 H6 N1A . 0.89(3) 1.81(3) 2.697(2) 176(3)
N2A H2AB O5 . 0.86(2) 2.08(2) 2.927(2) 168.8(19)
N2A H2AB N3A . 0.86(2) 2.33(2) 2.7326(19) 109.1(16)
N1 H1 O1 . 0.85(2) 1.97(2) 2.6322(19) 134.5(18)
N1 H1 O1 2_766 0.85(2) 2.22(2) 2.8690(18) 132.9(18)
N2 H2 O2 . 0.88(2) 1.82(2) 2.6009(19) 147.1(19)
O2A H2AA O1A . 0.88(3) 1.78(3) 2.5823(17) 152(3)
